data_7201951
loop_
_publ_author_name
'Broker, Grant A.'
'Bettens, Ryan P. A.'
'Tiekink, Edward R. T.'

_publ_section_title
;
 Co-crystallisation of 2,2&#x2032;-dithiodibenzoic acid with the
 isomeric n-pyridinealdazines, n = 2, 3 and 4: supramolecular polymers
 and the influence of steric factors upon aggregation patterns
;
_journal_issue 7
_journal_name_full CrystEngComm
_journal_page_first 879
_journal_paper_doi 10.1039/b800797g
_journal_volume 10
_journal_year 2008
_chemical_formula_moiety 'C14 H10 O4 S2, C12 H10 N4'
_chemical_formula_sum 'C26 H20 N4 O4 S2'
_chemical_formula_weight 516.58
_chemical_name_systematic
;
?
;
_space_group_IT_number 13
_symmetry_cell_setting monoclinic
_symmetry_space_group_name_Hall '-P 2yac'
_symmetry_space_group_name_H-M 'P 1 2/n 1'
_atom_sites_solution_hydrogens geom
_atom_sites_solution_primary direct
_atom_sites_solution_secondary difmap
_audit_creation_method SHELXL-97
_cell_angle_alpha 90
_cell_angle_beta 92.55(2)
_cell_angle_gamma 90
_cell_formula_units_Z 2
_cell_length_a 12.115(9)
_cell_length_b 5.258(4)
_cell_length_c 18.704(15)
_cell_measurement_reflns_used 2992
_cell_measurement_temperature 120(2)
_cell_measurement_theta_max 27.5
_cell_measurement_theta_min 1.0
_cell_volume 1190.3(16)
_computing_cell_refinement 'DENZO (Otwinowski & Minor, 1997) & COLLECT (Hooft, R.W.W., 1998)'
_computing_data_collection 'COLLECT (Hooft, R.W.W., 1998)'
_computing_data_reduction 'DENZO (Otwinowski & Minor, 1997) & COLLECT (Hooft, R.W.W., 1998)'
_computing_molecular_graphics 'ORTEPII (Johnson, 1976) and DIAMOND (Crystal Impact, 2006'
_computing_publication_material SHELXL97
_computing_structure_refinement 'SHELXL97 (Sheldrick, 1997)'
_computing_structure_solution 'SHELXS97 (Sheldrick, 1997)'
_diffrn_ambient_temperature 120(2)
_diffrn_detector_area_resol_mean 9.091
_diffrn_measured_fraction_theta_full 0.998
_diffrn_measured_fraction_theta_max 0.998
_diffrn_measurement_device_type 'Bruker-Nonius 95mm CCD camera on \k-goniostat'
_diffrn_measurement_method '\f & \w scans'
_diffrn_radiation_monochromator graphite
_diffrn_radiation_source 'Bruker-Nonius FR591 rotating anode'
_diffrn_radiation_type MoK\a
_diffrn_radiation_wavelength 0.71070
_diffrn_reflns_av_R_equivalents 0.090
_diffrn_reflns_av_sigmaI/netI 0.053
_diffrn_reflns_limit_h_max 14
_diffrn_reflns_limit_h_min -14
_diffrn_reflns_limit_k_max 6
_diffrn_reflns_limit_k_min -6
_diffrn_reflns_limit_l_max 20
_diffrn_reflns_limit_l_min -22
_diffrn_reflns_number 15652
_diffrn_reflns_theta_full 25.0
_diffrn_reflns_theta_max 25.0
_diffrn_reflns_theta_min 3.4
_diffrn_standards_decay_% 0
_diffrn_standards_number 0
_exptl_absorpt_coefficient_mu 0.266
_exptl_absorpt_correction_T_max 1
_exptl_absorpt_correction_T_min 0.847
_exptl_absorpt_correction_type multi-scan
_exptl_absorpt_process_details 'SADABS V2.10 (Sheldrick, 2003)'
_exptl_crystal_colour pale-yellow
_exptl_crystal_density_diffrn 1.441
_exptl_crystal_density_method 'not measured'
_exptl_crystal_description blade
_exptl_crystal_F_000 536
_exptl_crystal_size_max 0.50
_exptl_crystal_size_mid 0.24
_exptl_crystal_size_min 0.04
_refine_diff_density_max 0.33
_refine_diff_density_min -0.36
_refine_diff_density_rms 0.081
_refine_ls_extinction_method none
_refine_ls_goodness_of_fit_ref 1.22
_refine_ls_hydrogen_treatment constr
_refine_ls_matrix_type full
_refine_ls_number_parameters 166
_refine_ls_number_reflns 2097
_refine_ls_number_restraints 1
_refine_ls_restrained_S_all 1.22
_refine_ls_R_factor_all 0.098
_refine_ls_R_factor_gt 0.088
_refine_ls_shift/su_max <0.001
_refine_ls_shift/su_mean 0.000
_refine_ls_structure_factor_coef Fsqd
_refine_ls_weighting_details 'calc w=1/[\s^2^(Fo^2^)+(0.0429P)^2^+3.4511P] where P=(Fo^2^+2Fc^2^)/3'
_refine_ls_weighting_scheme calc
_refine_ls_wR_factor_gt 0.169
_refine_ls_wR_factor_ref 0.174
_reflns_number_gt 1938
_reflns_number_total 2097
_reflns_threshold_expression I>2\s(I)
_cod_data_source_file b800797g.txt
_cod_data_source_block 3-PA
_cod_original_cell_volume 1190.2(15)
_cod_original_sg_symbol_Hall '-P 2yac '
_cod_original_sg_symbol_H-M 'P 2/n'
_cod_database_code 7201951

loop_
_symmetry_equiv_pos_as_xyz
'x, y, z'
'x+1/2, -y, z+1/2'
'-x, -y, -z'
'-x-1/2, y, -z-1/2'

loop_
_atom_site_label
_atom_site_type_symbol
_atom_site_fract_x
_atom_site_fract_y
_atom_site_fract_z
_atom_site_U_iso_or_equiv
_atom_site_adp_type
_atom_site_occupancy
_atom_site_symmetry_multiplicity
_atom_site_calc_flag
_atom_site_refinement_flags
_atom_site_disorder_assembly
_atom_site_disorder_group
S1 S 0.69037(9) -0.1094(2) 0.20932(6) 0.0308(3) Uani 1 1 d . . .
O1 O 0.3409(3) -0.1071(6) 0.13923(17) 0.0338(8) Uani 1 1 d D . .
H1O H 0.3268 -0.0029 0.1060 0.051 Uiso 1 1 d D . .
O2 O 0.5168(3) -0.0124(6) 0.11827(16) 0.0345(8) Uani 1 1 d . . .
N1 N 0.2966(3) 0.2618(7) 0.04824(19) 0.0263(8) Uani 1 1 d . . .
N2 N 0.0491(3) 0.9456(7) -0.01218(18) 0.0255(8) Uani 1 1 d . . .
C1 C 0.5890(4) -0.3324(8) 0.2373(2) 0.0266(10) Uani 1 1 d . . .
C2 C 0.4809(4) -0.3251(9) 0.2061(2) 0.0275(10) Uani 1 1 d . . .
C3 C 0.4038(4) -0.5041(9) 0.2268(2) 0.0289(10) Uani 1 1 d . . .
H3 H 0.3309 -0.4997 0.2059 0.035 Uiso 1 1 calc R . .
C4 C 0.4314(4) -0.6886(9) 0.2775(2) 0.0291(10) Uani 1 1 d . . .
H4 H 0.3788 -0.8128 0.2901 0.035 Uiso 1 1 calc R . .
C5 C 0.5363(4) -0.6898(9) 0.3094(2) 0.0305(10) Uani 1 1 d . . .
H5 H 0.5549 -0.8126 0.3452 0.037 Uiso 1 1 calc R . .
C6 C 0.6148(4) -0.5138(9) 0.2899(2) 0.0285(10) Uani 1 1 d . . .
H6 H 0.6866 -0.5170 0.3124 0.034 Uiso 1 1 calc R . .
C7 C 0.4493(4) -0.1333(8) 0.1506(2) 0.0266(10) Uani 1 1 d . . .
C8 C 0.2058(4) 0.4020(8) 0.0546(2) 0.0255(10) Uani 1 1 d . . .
H8 H 0.1552 0.3525 0.0894 0.031 Uiso 1 1 calc R . .
C9 C 0.1807(3) 0.6154(8) 0.0135(2) 0.0237(9) Uani 1 1 d . . .
C10 C 0.2548(3) 0.6877(9) -0.0382(2) 0.0270(10) Uani 1 1 d . . .
H10 H 0.2411 0.8336 -0.0672 0.032 Uiso 1 1 calc R . .
C11 C 0.3484(4) 0.5414(9) -0.0459(2) 0.0297(10) Uani 1 1 d . . .
H11 H 0.3996 0.5842 -0.0810 0.036 Uiso 1 1 calc R . .
C12 C 0.3669(4) 0.3315(9) -0.0019(2) 0.0295(10) Uani 1 1 d . . .
H12 H 0.4317 0.2332 -0.0075 0.035 Uiso 1 1 calc R . .
C13 C 0.0801(3) 0.7562(8) 0.0274(2) 0.0257(10) Uani 1 1 d . . .
H13 H 0.0369 0.7075 0.0663 0.031 Uiso 1 1 calc R . .

loop_
_atom_site_aniso_label
_atom_site_aniso_U_11
_atom_site_aniso_U_22
_atom_site_aniso_U_33
_atom_site_aniso_U_23
_atom_site_aniso_U_13
_atom_site_aniso_U_12
S1 0.0292(6) 0.0305(6) 0.0330(7) 0.0038(5) 0.0043(5) -0.0008(5)
O1 0.0307(18) 0.0353(19) 0.0352(19) 0.0079(15) -0.0033(14) -0.0003(14)
O2 0.0330(18) 0.0386(19) 0.0326(18) 0.0073(15) 0.0096(14) 0.0047(15)
N1 0.0262(19) 0.026(2) 0.0267(19) -0.0009(16) 0.0009(15) 0.0036(15)
N2 0.0204(19) 0.032(2) 0.0244(19) -0.0033(16) 0.0029(14) 0.0037(15)
C1 0.026(2) 0.031(2) 0.023(2) -0.0005(19) 0.0069(18) 0.0021(19)
C2 0.032(2) 0.031(2) 0.020(2) -0.0028(19) 0.0054(18) 0.0101(19)
C3 0.030(2) 0.029(2) 0.029(2) -0.004(2) 0.0072(19) 0.0033(19)
C4 0.032(3) 0.032(2) 0.023(2) -0.004(2) 0.0101(19) -0.002(2)
C5 0.035(3) 0.031(3) 0.026(2) 0.005(2) 0.0045(19) 0.005(2)
C6 0.029(2) 0.032(2) 0.025(2) 0.0033(19) 0.0040(18) 0.0028(19)
C7 0.028(2) 0.028(2) 0.023(2) -0.0054(19) 0.0004(19) 0.0049(19)
C8 0.027(2) 0.028(2) 0.021(2) 0.0014(18) 0.0012(17) -0.0018(19)
C9 0.022(2) 0.028(2) 0.021(2) -0.0037(18) -0.0008(17) 0.0032(18)
C10 0.025(2) 0.029(2) 0.027(2) -0.0018(19) 0.0032(18) -0.0006(19)
C11 0.025(2) 0.037(3) 0.027(2) -0.001(2) 0.0065(18) 0.004(2)
C12 0.026(2) 0.031(3) 0.032(3) -0.007(2) 0.0016(19) 0.0053(19)
C13 0.026(2) 0.028(2) 0.023(2) -0.0048(19) 0.0022(18) -0.0009(18)

loop_
_atom_type_symbol
_atom_type_description
_atom_type_scat_dispersion_real
_atom_type_scat_dispersion_imag
_atom_type_scat_source
C C 0.0033 0.0016 'International Tables Vol C Tables 4.2.6.8 and 6.1.1.4'
H H 0.0000 0.0000 'International Tables Vol C Tables 4.2.6.8 and 6.1.1.4'
N N 0.0061 0.0033 'International Tables Vol C Tables 4.2.6.8 and 6.1.1.4'
O O 0.0106 0.0060 'International Tables Vol C Tables 4.2.6.8 and 6.1.1.4'
S S 0.1246 0.1234 'International Tables Vol C Tables 4.2.6.8 and 6.1.1.4'

loop_
_geom_angle_atom_site_label_1
_geom_angle_atom_site_label_2
_geom_angle_atom_site_label_3
_geom_angle
_geom_angle_site_symmetry_1
_geom_angle_site_symmetry_3
_geom_angle_publ_flag
C1 S1 S1 104.59(16) . 4_756 ?
C7 O1 H1O 110.7 . . ?
C8 N1 C12 117.5(4) . . ?
C13 N2 N2 110.9(4) . 3_575 ?
C6 C1 C2 119.0(4) . . ?
C6 C1 S1 121.2(3) . . ?
C2 C1 S1 119.8(3) . . ?
C3 C2 C1 119.2(4) . . ?
C3 C2 C7 119.9(4) . . ?
C1 C2 C7 120.9(4) . . ?
C4 C3 C2 121.2(4) . . ?
C4 C3 H3 119.4 . . ?
C2 C3 H3 119.4 . . ?
C5 C4 C3 119.3(4) . . ?
C5 C4 H4 120.4 . . ?
C3 C4 H4 120.4 . . ?
C4 C5 C6 120.8(4) . . ?
C4 C5 H5 119.6 . . ?
C6 C5 H5 119.6 . . ?
C5 C6 C1 120.4(4) . . ?
C5 C6 H6 119.8 . . ?
C1 C6 H6 119.8 . . ?
O2 C7 O1 123.2(4) . . ?
O2 C7 C2 122.9(4) . . ?
O1 C7 C2 113.8(4) . . ?
N1 C8 C9 124.0(4) . . ?
N1 C8 H8 118.0 . . ?
C9 C8 H8 118.0 . . ?
C8 C9 C10 118.1(4) . . ?
C8 C9 C13 118.4(4) . . ?
C10 C9 C13 123.5(4) . . ?
C11 C10 C9 118.4(4) . . ?
C11 C10 H10 120.8 . . ?
C9 C10 H10 120.8 . . ?
C10 C11 C12 119.4(4) . . ?
C10 C11 H11 120.3 . . ?
C12 C11 H11 120.3 . . ?
N1 C12 C11 122.6(4) . . ?
N1 C12 H12 118.7 . . ?
C11 C12 H12 118.7 . . ?
N2 C13 C9 121.0(4) . . ?
N2 C13 H13 119.5 . . ?
C9 C13 H13 119.5 . . ?

loop_
_geom_bond_atom_site_label_1
_geom_bond_atom_site_label_2
_geom_bond_distance
_geom_bond_site_symmetry_2
_geom_bond_publ_flag
S1 C1 1.793(5) . ?
S1 S1 2.051(3) 4_756 ?
O1 C7 1.328(5) . ?
O1 H1O 0.8400 . ?
O2 C7 1.217(5) . ?
N1 C8 1.334(5) . ?
N1 C12 1.346(6) . ?
N2 C13 1.287(5) . ?
N2 N2 1.413(6) 3_575 ?
C1 C6 1.395(6) . ?
C1 C2 1.410(6) . ?
C2 C3 1.393(6) . ?
C2 C7 1.486(6) . ?
C3 C4 1.387(6) . ?
C3 H3 0.9500 . ?
C4 C5 1.379(6) . ?
C4 H4 0.9500 . ?
C5 C6 1.388(6) . ?
C5 H5 0.9500 . ?
C6 H6 0.9500 . ?
C8 C9 1.386(6) . ?
C8 H8 0.9500 . ?
C9 C10 1.401(6) . ?
C9 C13 1.459(6) . ?
C10 C11 1.383(6) . ?
C10 H10 0.9500 . ?
C11 C12 1.389(6) . ?
C11 H11 0.9500 . ?
C12 H12 0.9500 . ?
C13 H13 0.9500 . ?

loop_
_geom_torsion_atom_site_label_1
_geom_torsion_atom_site_label_2
_geom_torsion_atom_site_label_3
_geom_torsion_atom_site_label_4
_geom_torsion
_geom_torsion_site_symmetry_1
_geom_torsion_site_symmetry_2
_geom_torsion_site_symmetry_3
_geom_torsion_site_symmetry_4
_geom_torsion_publ_flag
S1 S1 C1 C6 -19.2(4) 4_756 . . . ?
S1 S1 C1 C2 160.6(3) 4_756 . . . ?
C6 C1 C2 C3 -2.0(6) . . . . ?
S1 C1 C2 C3 178.1(3) . . . . ?
C6 C1 C2 C7 179.3(4) . . . . ?
S1 C1 C2 C7 -0.5(6) . . . . ?
C1 C2 C3 C4 0.0(6) . . . . ?
C7 C2 C3 C4 178.7(4) . . . . ?
C2 C3 C4 C5 1.9(6) . . . . ?
C3 C4 C5 C6 -1.9(6) . . . . ?
C4 C5 C6 C1 -0.1(7) . . . . ?
C2 C1 C6 C5 2.1(6) . . . . ?
S1 C1 C6 C5 -178.1(3) . . . . ?
C3 C2 C7 O2 -162.4(4) . . . . ?
C1 C2 C7 O2 16.3(6) . . . . ?
C3 C2 C7 O1 17.3(6) . . . . ?
C1 C2 C7 O1 -164.0(4) . . . . ?
C12 N1 C8 C9 -0.9(6) . . . . ?
N1 C8 C9 C10 0.4(6) . . . . ?
N1 C8 C9 C13 -178.1(4) . . . . ?
C8 C9 C10 C11 0.6(6) . . . . ?
C13 C9 C10 C11 179.0(4) . . . . ?
C9 C10 C11 C12 -1.0(6) . . . . ?
C8 N1 C12 C11 0.5(6) . . . . ?
C10 C11 C12 N1 0.5(7) . . . . ?
N2 N2 C13 C9 -179.0(4) 3_575 . . . ?
C8 C9 C13 N2 -175.4(4) . . . . ?
C10 C9 C13 N2 6.2(6) . . . . ?
